data_7157896
loop_
_publ_author_name
'Li, Chunmei'
'Yang, Xiaopeng'
'Zhang, Furen'
'Qi, Chenze'
'Shen, Zhenlu'

_publ_section_title
;
 Simple and efficient one-pot multi-step strategy for the synthesis of
 2-substituted (1,2,5-triarylpyrrolo[3,2-c]pyridin-3-yl)-N-arylacetamide
 derivatives in water.
;
_journal_issue 11
_journal_name_full 'Organic &amp; biomolecular chemistry'
_journal_page_first 2526
_journal_page_last 2532
_journal_paper_doi 10.1039/d1ob00190f
_journal_volume 19
_journal_year 2021
_chemical_formula_moiety 'C36 H30 Br N3 O2, C H2 Cl2'
_chemical_formula_sum 'C37 H32 Br Cl2 N3 O2'
_chemical_formula_weight 701.46
_space_group_crystal_system monoclinic
_space_group_IT_number 14
_space_group_name_Hall '-P 2ybc'
_space_group_name_H-M_alt 'P 1 21/c 1'
_atom_sites_solution_hydrogens geom
_atom_sites_solution_primary dual
_audit_creation_date 2020-12-04
_audit_creation_method
;
Olex2 1.2
(compiled 2018.05.29 svn.r3508 for OlexSys, GUI svn.r5506)
;
_audit_update_record
;
2020-12-16 deposited with the CCDC.	2021-02-22 downloaded from the CCDC.
;
_cell_angle_alpha 90
_cell_angle_beta 113.450(3)
_cell_angle_gamma 90
_cell_formula_units_Z 4
_cell_length_a 14.0371(4)
_cell_length_b 18.7861(4)
_cell_length_c 13.4704(3)
_cell_measurement_reflns_used 16515
_cell_measurement_temperature 100.00(10)
_cell_measurement_theta_max 75.1200
_cell_measurement_theta_min 3.4000
_cell_volume 3258.79(16)
_computing_cell_refinement 'CrysAlisPro 1.171.40.35a (Rigaku OD, 2018)'
_computing_data_collection 'CrysAlisPro 1.171.40.35a (Rigaku OD, 2018)'
_computing_data_reduction 'CrysAlisPro 1.171.40.35a (Rigaku OD, 2018)'
_computing_molecular_graphics 'Olex2 (Dolomanov et al., 2009)'
_computing_publication_material 'Olex2 (Dolomanov et al., 2009)'
_computing_structure_refinement 'ShelXL (Sheldrick, 2015)'
_computing_structure_solution 'ShelXT (Sheldrick, 2015)'
_diffrn_ambient_environment N~2~
_diffrn_ambient_temperature 100.00(10)
_diffrn_detector 'CCD plate'
_diffrn_detector_area_resol_mean 10.0000
_diffrn_detector_type HyPix
_diffrn_measured_fraction_theta_full 0.999
_diffrn_measured_fraction_theta_max 0.967
_diffrn_measurement_details
;
List of Runs (angles in degrees, time in seconds):

  # Type    Start    End  Width  t~exp~   \w     \q     \k     \f   Frames
#--------------------------------------------------------------------------
  1  \w    -59.00  22.00   0.50    0.05    --  -47.82  59.00 -54.00  162
  2  \w     51.00  76.00   0.50    0.05    --   47.82  59.00 -54.00   50
  3  \w     96.00 177.00   0.50    0.16    --  104.75  59.00 -54.00  162
  4  \w    130.00 156.00   0.50    0.16    --  104.75  77.00  30.00   52
  5  \w     93.00 176.00   0.50    0.16    --  104.75  30.00 -90.00  166
  6  \w     88.00 114.00   0.50    0.16    --  104.75  77.00  30.00   52
  7  \w     36.00  85.00   0.50    0.16    --  104.75 -59.00 165.00   98
  8  \w     32.00 109.00   0.50    0.16    --  104.75 -94.00 150.00  154
  9  \w     33.00 107.00   0.50    0.16    --  104.75 -94.00   0.00  148
 10  \w    -22.00  63.00   0.50    0.05    --   47.82 -59.00 165.00  170
 11  \w    -76.00 -31.00   0.50    0.16    -- -102.00  59.00 -54.00   90
 12  \w    -99.00 -31.00   0.50    0.16    -- -102.00  45.00 150.00  136
 13  \w   -119.00 -47.00   0.50    0.05    --  -47.82 -59.00 165.00  144
 14  \w   -117.00 -72.00   0.50    0.05    --  -47.82-125.00 -60.00   90
 15  \w   -114.00 -83.00   0.50    0.05    --  -47.82-125.00 -90.00   62
 16  \w   -166.00 -90.00   0.50    0.16    -- -102.00 -61.00-120.00  152
 17  \w   -172.00-146.00   0.50    0.16    -- -102.00 -59.00 165.00   52
;
_diffrn_measurement_device 'four-circle diffractometer'
_diffrn_measurement_device_type 'XtaLAB Synergy R, DW system, HyPix'
_diffrn_measurement_method '\w scans'
_diffrn_orient_matrix_type 'CrysAlisPro convention (1999,Acta A55,543-557)'
_diffrn_orient_matrix_UB_11 0.1102303000
_diffrn_orient_matrix_UB_12 0.0319219000
_diffrn_orient_matrix_UB_13 0.0420006000
_diffrn_orient_matrix_UB_21 -0.0327317000
_diffrn_orient_matrix_UB_22 0.0481108000
_diffrn_orient_matrix_UB_23 -0.1007248000
_diffrn_orient_matrix_UB_31 -0.0332090000
_diffrn_orient_matrix_UB_32 0.0581848000
_diffrn_orient_matrix_UB_33 0.0601933000
_diffrn_radiation_monochromator mirror
_diffrn_radiation_probe x-ray
_diffrn_radiation_type CuK\a
_diffrn_radiation_wavelength 1.54184
_diffrn_reflns_av_R_equivalents 0.0298
_diffrn_reflns_av_unetI/netI 0.0260
_diffrn_reflns_Laue_measured_fraction_full 0.999
_diffrn_reflns_Laue_measured_fraction_max 0.967
_diffrn_reflns_limit_h_max 14
_diffrn_reflns_limit_h_min -17
_diffrn_reflns_limit_k_max 23
_diffrn_reflns_limit_k_min -22
_diffrn_reflns_limit_l_max 16
_diffrn_reflns_limit_l_min -16
_diffrn_reflns_number 22273
_diffrn_reflns_point_group_measured_fraction_full 0.999
_diffrn_reflns_point_group_measured_fraction_max 0.967
_diffrn_reflns_theta_full 67.684
_diffrn_reflns_theta_max 75.612
_diffrn_reflns_theta_min 3.432
_diffrn_source 'Rotating-anode X-ray tube'
_diffrn_source_type 'Rigaku (Cu) X-ray Source'
_exptl_absorpt_coefficient_mu 3.529
_exptl_absorpt_correction_T_max 1.00000
_exptl_absorpt_correction_T_min 0.78369
_exptl_absorpt_correction_type multi-scan
_exptl_absorpt_process_details
;
CrysAlisPro 1.171.40.35a (Rigaku Oxford Diffraction, 2018)
Empirical absorption correction using spherical harmonics,
 implemented in SCALE3 ABSPACK scaling algorithm.
;
_exptl_crystal_colour colourless
_exptl_crystal_colour_primary colourless
_exptl_crystal_density_diffrn 1.430
_exptl_crystal_description block
_exptl_crystal_F_000 1440
_exptl_crystal_size_max 0.15
_exptl_crystal_size_mid 0.15
_exptl_crystal_size_min 0.1
_refine_diff_density_max 0.767
_refine_diff_density_min -1.676
_refine_diff_density_rms 0.119
_refine_ls_extinction_method none
_refine_ls_goodness_of_fit_ref 1.085
_refine_ls_hydrogen_treatment constr
_refine_ls_matrix_type full
_refine_ls_number_parameters 409
_refine_ls_number_reflns 6542
_refine_ls_number_restraints 0
_refine_ls_restrained_S_all 1.085
_refine_ls_R_factor_all 0.0653
_refine_ls_R_factor_gt 0.0604
_refine_ls_shift/su_max 0.000
_refine_ls_shift/su_mean 0.000
_refine_ls_structure_factor_coef Fsqd
_refine_ls_weighting_details 'w=1/[\s^2^(Fo^2^)+(0.1070P)^2^+7.4875P] where P=(Fo^2^+2Fc^2^)/3'
_refine_ls_weighting_scheme calc
_refine_ls_wR_factor_gt 0.1770
_refine_ls_wR_factor_ref 0.1867
_reflns_Friedel_coverage 0.000
_reflns_number_gt 6102
_reflns_number_total 6542
_reflns_threshold_expression 'I > 2\s(I)'
_cod_data_source_file d1ob00190f2.cif
_cod_data_source_block 20190529h
_cod_depositor_comments 'Adding full bibliography for 7157896.cif.'
_cod_original_cell_volume 3258.79(15)
_cod_database_code 7157896
_shelx_shelxl_version_number 2014/7
_chemical_oxdiff_formula C1H1N1O1Br1
_shelx_space_group_comment
;
The symmetry employed for this shelxl refinement is uniquely defined
by the following loop, which should always be used as a source of
symmetry information in preference to the above space-group names.
They are only intended as comments.
;
_shelx_estimated_absorpt_t_max 0.719
_shelx_estimated_absorpt_t_min 0.620
_diffrn_oxdiff_digest_frames
;
01d9689d31519a3b373d4ce31b8069ac6b00130d931
;
_reflns_odcompleteness_completeness 99.92
_reflns_odcompleteness_iscentric 1
_reflns_odcompleteness_theta 66.97
_olex2_refinement_description
;
1. Fixed Uiso
 At 1.2 times of:
  All C(H) groups, All C(H,H) groups, All N(H) groups
 At 1.5 times of:
  All C(H,H,H) groups
2.a Secondary CH2 refined with riding coordinates:
 C21(H21A,H21B), C37(H37A,H37B)
2.b Aromatic/amide H refined with riding coordinates:
 N2(H2), C7(H7), C10(H10), C11(H11), C12(H12), C13(H13), C14(H14), C16(H16),
 C17(H17), C19(H19), C20(H20), C24(H24), C25(H25), C27(H27), C32(H32), C33(H33),
  C34(H34), C35(H35), C36(H36)
2.c Idealised Me refined as rotating group:
 C6(H6A,H6B,H6C), C29(H29A,H29B,H29C), C30(H30A,H30B,H30C)
;
_olex2_submission_special_instructions 'No special instructions were received'
_oxdiff_exptl_absorpt_empirical_details
;
Empirical correction (ABSPACK) includes:
- Absorption correction using spherical harmonics
- Frame scaling
;
_oxdiff_exptl_absorpt_empirical_full_max 1.349
_oxdiff_exptl_absorpt_empirical_full_min 0.787

loop_
_space_group_symop_operation_xyz
'x, y, z'
'-x, y+1/2, -z+1/2'
'-x, -y, -z'
'x, -y-1/2, z-1/2'

loop_
_atom_site_label
_atom_site_type_symbol
_atom_site_fract_x
_atom_site_fract_y
_atom_site_fract_z
_atom_site_U_iso_or_equiv
_atom_site_adp_type
_atom_site_occupancy
_atom_site_site_symmetry_order
_atom_site_calc_flag
_atom_site_refinement_flags_posn
_atom_site_refinement_flags_adp
_atom_site_refinement_flags_occupancy
_atom_site_disorder_assembly
_atom_site_disorder_group
Br1 Br 0.07608(3) 0.45735(2) 0.11998(3) 0.03259(16) Uani 1 1 d . . . . .
O1 O 0.54721(18) 0.42852(14) 0.91698(19) 0.0265(5) Uani 1 1 d . . . . .
O2 O 0.19688(19) 0.41119(14) 0.6712(2) 0.0306(5) Uani 1 1 d . . . . .
N1 N 0.5231(2) 0.37711(14) 0.5739(2) 0.0199(5) Uani 1 1 d . . . . .
N2 N 0.3320(2) 0.39751(16) 0.8357(2) 0.0254(6) Uani 1 1 d . . . . .
H2 H 0.3977 0.4045 0.8689 0.030 Uiso 1 1 calc R . . . .
N3 N 0.6911(2) 0.38432(14) 0.8992(2) 0.0207(5) Uani 1 1 d . . . . .
C1 C 0.4280(2) 0.40645(16) 0.5651(2) 0.0191(6) Uani 1 1 d . . . . .
C2 C 0.4358(2) 0.42444(17) 0.6676(2) 0.0201(6) Uani 1 1 d . . . . .
C3 C 0.5382(2) 0.40401(16) 0.7405(2) 0.0198(6) Uani 1 1 d . . . . .
C4 C 0.5878(2) 0.40771(17) 0.8555(3) 0.0212(6) Uani 1 1 d . . . . .
C5 C 0.7436(2) 0.35706(17) 0.8385(3) 0.0214(6) Uani 1 1 d . . . . .
C6 C 0.8534(3) 0.33391(19) 0.8978(3) 0.0261(7) Uani 1 1 d . . . . .
H6A H 0.8925 0.3717 0.9441 0.039 Uiso 1 1 calc GR . . . .
H6B H 0.8831 0.3223 0.8468 0.039 Uiso 1 1 calc GR . . . .
H6C H 0.8554 0.2927 0.9408 0.039 Uiso 1 1 calc GR . . . .
C7 C 0.6944(2) 0.35203(17) 0.7289(2) 0.0207(6) Uani 1 1 d . . . . .
H7 H 0.7281 0.3337 0.6874 0.025 Uiso 1 1 calc R . . . .
C8 C 0.5901(2) 0.37579(16) 0.6804(2) 0.0197(6) Uani 1 1 d . . . . .
C9 C 0.5423(2) 0.34522(16) 0.4870(2) 0.0205(6) Uani 1 1 d . . . . .
C10 C 0.6234(3) 0.37026(17) 0.4629(3) 0.0233(6) Uani 1 1 d . . . . .
H10 H 0.6665 0.4062 0.5042 0.028 Uiso 1 1 calc R . . . .
C11 C 0.6395(3) 0.34089(19) 0.3757(3) 0.0286(7) Uani 1 1 d . . . . .
H11 H 0.6942 0.3568 0.3593 0.034 Uiso 1 1 calc R . . . .
C12 C 0.5742(3) 0.2881(2) 0.3138(3) 0.0313(8) Uani 1 1 d . . . . .
H12 H 0.5840 0.2696 0.2546 0.038 Uiso 1 1 calc R . . . .
C13 C 0.4939(3) 0.26262(19) 0.3397(3) 0.0308(8) Uani 1 1 d . . . . .
H13 H 0.4510 0.2264 0.2986 0.037 Uiso 1 1 calc R . . . .
C14 C 0.4776(3) 0.29092(18) 0.4264(3) 0.0255(7) Uani 1 1 d . . . . .
H14 H 0.4241 0.2739 0.4441 0.031 Uiso 1 1 calc R . . . .
C15 C 0.3435(2) 0.41857(17) 0.4587(2) 0.0205(6) Uani 1 1 d . . . . .
C16 C 0.3635(3) 0.45115(17) 0.3754(3) 0.0216(6) Uani 1 1 d . . . . .
H16 H 0.4307 0.4655 0.3879 0.026 Uiso 1 1 calc R . . . .
C17 C 0.2844(3) 0.46225(17) 0.2746(3) 0.0231(7) Uani 1 1 d . . . . .
H17 H 0.2979 0.4840 0.2195 0.028 Uiso 1 1 calc R . . . .
C18 C 0.1851(3) 0.44039(18) 0.2576(3) 0.0241(6) Uani 1 1 d . . . . .
C19 C 0.1623(3) 0.4080(2) 0.3381(3) 0.0290(7) Uani 1 1 d . . . . .
H19 H 0.0949 0.3938 0.3252 0.035 Uiso 1 1 calc R . . . .
C20 C 0.2428(3) 0.39712(19) 0.4386(3) 0.0270(7) Uani 1 1 d . . . . .
H20 H 0.2290 0.3751 0.4933 0.032 Uiso 1 1 calc R . . . .
C21 C 0.3583(3) 0.46566(17) 0.6957(3) 0.0232(7) Uani 1 1 d . . . . .
H21A H 0.3156 0.4932 0.6328 0.028 Uiso 1 1 calc R . . . .
H21B H 0.3959 0.4991 0.7528 0.028 Uiso 1 1 calc R . . . .
C22 C 0.2870(2) 0.42188(17) 0.7322(3) 0.0221(6) Uani 1 1 d . . . . .
C23 C 0.2822(3) 0.36172(18) 0.8952(3) 0.0270(7) Uani 1 1 d . . . . .
C24 C 0.1876(3) 0.3265(2) 0.8437(3) 0.0344(8) Uani 1 1 d . . . . .
H24 H 0.1567 0.3250 0.7686 0.041 Uiso 1 1 calc R . . . .
C25 C 0.1391(3) 0.2936(2) 0.9040(4) 0.0407(9) Uani 1 1 d . . . . .
H25 H 0.0758 0.2707 0.8687 0.049 Uiso 1 1 calc R . . . .
C26 C 0.1846(3) 0.2948(2) 1.0164(4) 0.0393(9) Uani 1 1 d . . . . .
C27 C 0.2793(3) 0.3277(2) 1.0661(3) 0.0364(9) Uani 1 1 d . . . . .
H27 H 0.3109 0.3275 1.1413 0.044 Uiso 1 1 calc R . . . .
C28 C 0.3304(3) 0.36176(19) 1.0084(3) 0.0309(8) Uani 1 1 d . . . . .
C29 C 0.1313(4) 0.2604(3) 1.0814(5) 0.0542(13) Uani 1 1 d . . . . .
H29A H 0.0899 0.2951 1.0984 0.081 Uiso 1 1 calc GR . . . .
H29B H 0.1825 0.2415 1.1473 0.081 Uiso 1 1 calc GR . . . .
H29C H 0.0874 0.2225 1.0401 0.081 Uiso 1 1 calc GR . . . .
C30 C 0.4326(3) 0.3972(2) 1.0684(3) 0.0396(9) Uani 1 1 d . . . . .
H30A H 0.4857 0.3728 1.0537 0.059 Uiso 1 1 calc GR . . . .
H30B H 0.4488 0.3957 1.1446 0.059 Uiso 1 1 calc GR . . . .
H30C H 0.4290 0.4458 1.0453 0.059 Uiso 1 1 calc GR . . . .
C31 C 0.7427(2) 0.38810(18) 1.0162(2) 0.0218(6) Uani 1 1 d . . . . .
C32 C 0.7419(3) 0.3289(2) 1.0773(3) 0.0299(7) Uani 1 1 d . . . . .
H32 H 0.7101 0.2869 1.0440 0.036 Uiso 1 1 calc R . . . .
C33 C 0.7900(3) 0.3338(2) 1.1896(3) 0.0363(8) Uani 1 1 d . . . . .
H33 H 0.7902 0.2947 1.2321 0.044 Uiso 1 1 calc R . . . .
C34 C 0.8374(3) 0.3965(2) 1.2384(3) 0.0338(8) Uani 1 1 d . . . . .
H34 H 0.8705 0.3990 1.3134 0.041 Uiso 1 1 calc R . . . .
C35 C 0.8356(3) 0.4551(2) 1.1764(3) 0.0306(8) Uani 1 1 d . . . . .
H35 H 0.8662 0.4974 1.2097 0.037 Uiso 1 1 calc R . . . .
C36 C 0.7882(3) 0.45120(19) 1.0641(3) 0.0266(7) Uani 1 1 d . . . . .
H36 H 0.7873 0.4906 1.0219 0.032 Uiso 1 1 calc R . . . .
Cl1 Cl -0.10634(13) 0.45478(8) 0.52263(13) 0.0687(4) Uani 1 1 d . . . . .
Cl2 Cl -0.08957(10) 0.31700(7) 0.62924(11) 0.0583(3) Uani 1 1 d . . . . .
C37 C -0.0471(4) 0.4059(3) 0.6421(5) 0.0589(13) Uani 1 1 d . . . . .
H37A H -0.0617 0.4286 0.6992 0.071 Uiso 1 1 calc R . . . .
H37B H 0.0275 0.4066 0.6632 0.071 Uiso 1 1 calc R . . . .

loop_
_atom_site_aniso_label
_atom_site_aniso_U_11
_atom_site_aniso_U_22
_atom_site_aniso_U_33
_atom_site_aniso_U_23
_atom_site_aniso_U_13
_atom_site_aniso_U_12
Br1 0.0231(2) 0.0444(3) 0.0226(2) 0.00640(14) 0.00094(16) -0.00031(14)
O1 0.0227(11) 0.0370(13) 0.0202(11) -0.0021(9) 0.0091(9) 0.0039(10)
O2 0.0243(12) 0.0410(14) 0.0261(12) -0.0002(10) 0.0097(10) -0.0044(10)
N1 0.0167(12) 0.0253(13) 0.0176(12) 0.0003(10) 0.0067(10) 0.0003(10)
N2 0.0196(13) 0.0322(15) 0.0241(14) 0.0038(11) 0.0085(11) 0.0008(11)
N3 0.0180(12) 0.0256(13) 0.0175(12) 0.0011(10) 0.0059(10) 0.0005(10)
C1 0.0152(14) 0.0228(15) 0.0173(14) 0.0025(11) 0.0044(11) -0.0010(11)
C2 0.0179(14) 0.0229(15) 0.0183(14) 0.0017(11) 0.0059(12) -0.0012(11)
C3 0.0182(14) 0.0215(14) 0.0198(15) 0.0026(11) 0.0075(12) -0.0004(11)
C4 0.0198(15) 0.0233(15) 0.0190(15) 0.0014(12) 0.0062(12) -0.0004(12)
C5 0.0212(15) 0.0221(15) 0.0206(15) 0.0011(12) 0.0080(12) 0.0012(12)
C6 0.0200(15) 0.0336(18) 0.0224(15) -0.0035(13) 0.0059(13) 0.0031(13)
C7 0.0189(15) 0.0240(15) 0.0178(14) -0.0013(12) 0.0060(12) -0.0008(12)
C8 0.0196(15) 0.0208(14) 0.0187(14) 0.0019(11) 0.0076(12) -0.0017(11)
C9 0.0232(15) 0.0198(14) 0.0177(14) 0.0014(11) 0.0072(12) 0.0024(12)
C10 0.0234(15) 0.0242(15) 0.0222(15) -0.0002(12) 0.0090(13) -0.0004(12)
C11 0.0333(18) 0.0294(17) 0.0266(17) 0.0038(13) 0.0157(15) 0.0069(14)
C12 0.041(2) 0.0306(18) 0.0221(16) -0.0003(13) 0.0118(15) 0.0121(15)
C13 0.0331(18) 0.0248(17) 0.0251(16) -0.0033(13) 0.0018(14) 0.0068(14)
C14 0.0239(16) 0.0225(15) 0.0272(16) 0.0024(13) 0.0070(13) 0.0008(13)
C15 0.0198(15) 0.0216(14) 0.0182(14) 0.0023(11) 0.0056(12) 0.0010(11)
C16 0.0190(15) 0.0229(15) 0.0229(16) 0.0026(11) 0.0084(13) 0.0004(11)
C17 0.0255(17) 0.0235(16) 0.0207(15) 0.0013(11) 0.0094(13) 0.0001(12)
C18 0.0214(16) 0.0266(16) 0.0216(15) 0.0010(12) 0.0058(13) -0.0001(13)
C19 0.0191(15) 0.0392(19) 0.0261(17) 0.0036(14) 0.0063(13) -0.0017(14)
C20 0.0239(16) 0.0345(18) 0.0230(16) 0.0042(13) 0.0099(13) -0.0023(13)
C21 0.0217(16) 0.0266(16) 0.0212(15) 0.0027(12) 0.0085(13) 0.0021(12)
C22 0.0203(15) 0.0237(15) 0.0228(15) -0.0020(12) 0.0091(13) 0.0014(12)
C23 0.0298(17) 0.0244(16) 0.0320(18) 0.0043(13) 0.0179(15) 0.0058(13)
C24 0.036(2) 0.0343(19) 0.038(2) 0.0039(15) 0.0207(17) -0.0001(16)
C25 0.041(2) 0.038(2) 0.051(2) 0.0068(18) 0.027(2) 0.0016(17)
C26 0.048(2) 0.034(2) 0.049(2) 0.0147(17) 0.032(2) 0.0122(17)
C27 0.047(2) 0.037(2) 0.0320(19) 0.0113(15) 0.0238(18) 0.0151(17)
C28 0.038(2) 0.0295(17) 0.0296(18) 0.0061(14) 0.0183(16) 0.0105(15)
C29 0.062(3) 0.050(3) 0.069(3) 0.025(2) 0.045(3) 0.011(2)
C30 0.046(2) 0.048(2) 0.0254(18) 0.0045(16) 0.0144(17) 0.0041(18)
C31 0.0202(15) 0.0274(16) 0.0171(14) -0.0013(12) 0.0067(12) 0.0009(12)
C32 0.0339(19) 0.0310(18) 0.0218(16) -0.0017(13) 0.0079(14) -0.0037(14)
C33 0.046(2) 0.040(2) 0.0210(17) 0.0029(15) 0.0112(16) 0.0007(17)
C34 0.0298(18) 0.051(2) 0.0181(16) -0.0082(15) 0.0071(14) -0.0004(16)
C35 0.0218(17) 0.042(2) 0.0268(18) -0.0135(14) 0.0078(14) -0.0029(14)
C36 0.0234(17) 0.0305(17) 0.0272(17) -0.0043(13) 0.0114(14) -0.0023(13)
Cl1 0.0684(9) 0.0764(9) 0.0636(9) -0.0061(6) 0.0286(7) -0.0020(7)
Cl2 0.0468(6) 0.0649(8) 0.0674(8) -0.0174(6) 0.0271(6) -0.0060(5)
C37 0.058(3) 0.055(3) 0.058(3) -0.014(2) 0.018(3) 0.003(2)

loop_
_atom_type_symbol
_atom_type_description
_atom_type_scat_dispersion_real
_atom_type_scat_dispersion_imag
_atom_type_scat_source
C C 0.0181 0.0091 'International Tables Vol C Tables 4.2.6.8 and 6.1.1.4'
H H 0.0000 0.0000 'International Tables Vol C Tables 4.2.6.8 and 6.1.1.4'
Br Br -0.6763 1.2805 'International Tables Vol C Tables 4.2.6.8 and 6.1.1.4'
Cl Cl 0.3639 0.7018 'International Tables Vol C Tables 4.2.6.8 and 6.1.1.4'
N N 0.0311 0.0180 'International Tables Vol C Tables 4.2.6.8 and 6.1.1.4'
O O 0.0492 0.0322 'International Tables Vol C Tables 4.2.6.8 and 6.1.1.4'

loop_
_geom_angle_atom_site_label_1
_geom_angle_atom_site_label_2
_geom_angle_atom_site_label_3
_geom_angle
_geom_angle_site_symmetry_1
_geom_angle_site_symmetry_3
_geom_angle_publ_flag
C1 N1 C9 125.2(3) . . ?
C8 N1 C1 109.2(2) . . ?
C8 N1 C9 125.1(3) . . ?
C22 N2 H2 116.4 . . ?
C22 N2 C23 127.2(3) . . ?
C23 N2 H2 116.4 . . ?
C4 N3 C31 115.2(3) . . ?
C5 N3 C4 124.6(3) . . ?
C5 N3 C31 120.2(3) . . ?
N1 C1 C15 120.9(3) . . ?
C2 C1 N1 108.4(3) . . ?
C2 C1 C15 130.4(3) . . ?
C1 C2 C3 106.1(3) . . ?
C1 C2 C21 126.9(3) . . ?
C3 C2 C21 126.6(3) . . ?
C4 C3 C2 130.8(3) . . ?
C8 C3 C2 108.6(3) . . ?
C8 C3 C4 120.6(3) . . ?
O1 C4 N3 119.5(3) . . ?
O1 C4 C3 125.9(3) . . ?
N3 C4 C3 114.6(3) . . ?
N3 C5 C6 117.8(3) . . ?
C7 C5 N3 120.1(3) . . ?
C7 C5 C6 122.1(3) . . ?
C5 C6 H6A 109.5 . . ?
C5 C6 H6B 109.5 . . ?
C5 C6 H6C 109.5 . . ?
H6A C6 H6B 109.5 . . ?
H6A C6 H6C 109.5 . . ?
H6B C6 H6C 109.5 . . ?
C5 C7 H7 121.2 . . ?
C5 C7 C8 117.6(3) . . ?
C8 C7 H7 121.2 . . ?
N1 C8 C3 107.7(3) . . ?
N1 C8 C7 130.0(3) . . ?
C3 C8 C7 122.4(3) . . ?
C10 C9 N1 119.3(3) . . ?
C10 C9 C14 121.1(3) . . ?
C14 C9 N1 119.6(3) . . ?
C9 C10 H10 120.4 . . ?
C9 C10 C11 119.1(3) . . ?
C11 C10 H10 120.4 . . ?
C10 C11 H11 120.0 . . ?
C12 C11 C10 120.1(3) . . ?
C12 C11 H11 120.0 . . ?
C11 C12 H12 119.8 . . ?
C11 C12 C13 120.3(3) . . ?
C13 C12 H12 119.8 . . ?
C12 C13 H13 119.9 . . ?
C14 C13 C12 120.1(3) . . ?
C14 C13 H13 119.9 . . ?
C9 C14 H14 120.4 . . ?
C13 C14 C9 119.2(3) . . ?
C13 C14 H14 120.4 . . ?
C16 C15 C1 120.5(3) . . ?
C20 C15 C1 120.6(3) . . ?
C20 C15 C16 118.9(3) . . ?
C15 C16 H16 119.6 . . ?
C17 C16 C15 120.9(3) . . ?
C17 C16 H16 119.6 . . ?
C16 C17 H17 120.7 . . ?
C18 C17 C16 118.6(3) . . ?
C18 C17 H17 120.7 . . ?
C17 C18 Br1 118.6(2) . . ?
C17 C18 C19 122.1(3) . . ?
C19 C18 Br1 119.3(3) . . ?
C18 C19 H19 120.8 . . ?
C18 C19 C20 118.3(3) . . ?
C20 C19 H19 120.8 . . ?
C15 C20 C19 121.1(3) . . ?
C15 C20 H20 119.4 . . ?
C19 C20 H20 119.4 . . ?
C2 C21 H21A 108.3 . . ?
C2 C21 H21B 108.3 . . ?
C2 C21 C22 116.0(3) . . ?
H21A C21 H21B 107.4 . . ?
C22 C21 H21A 108.3 . . ?
C22 C21 H21B 108.3 . . ?
O2 C22 N2 124.6(3) . . ?
O2 C22 C21 120.7(3) . . ?
N2 C22 C21 114.7(3) . . ?
C24 C23 N2 121.8(3) . . ?
C24 C23 C28 119.5(3) . . ?
C28 C23 N2 118.7(3) . . ?
C23 C24 H24 119.7 . . ?
C23 C24 C25 120.6(4) . . ?
C25 C24 H24 119.7 . . ?
C24 C25 H25 119.7 . . ?
C26 C25 C24 120.5(4) . . ?
C26 C25 H25 119.7 . . ?
C25 C26 C29 120.5(4) . . ?
C27 C26 C25 118.3(4) . . ?
C27 C26 C29 121.2(4) . . ?
C26 C27 H27 118.5 . . ?
C26 C27 C28 122.9(4) . . ?
C28 C27 H27 118.5 . . ?
C23 C28 C27 118.1(4) . . ?
C23 C28 C30 122.2(3) . . ?
C27 C28 C30 119.7(3) . . ?
C26 C29 H29A 109.5 . . ?
C26 C29 H29B 109.5 . . ?
C26 C29 H29C 109.5 . . ?
H29A C29 H29B 109.5 . . ?
H29A C29 H29C 109.5 . . ?
H29B C29 H29C 109.5 . . ?
C28 C30 H30A 109.5 . . ?
C28 C30 H30B 109.5 . . ?
C28 C30 H30C 109.5 . . ?
H30A C30 H30B 109.5 . . ?
H30A C30 H30C 109.5 . . ?
H30B C30 H30C 109.5 . . ?
C32 C31 N3 119.2(3) . . ?
C36 C31 N3 119.2(3) . . ?
C36 C31 C32 121.6(3) . . ?
C31 C32 H32 120.8 . . ?
C31 C32 C33 118.5(3) . . ?
C33 C32 H32 120.8 . . ?
C32 C33 H33 119.8 . . ?
C34 C33 C32 120.4(4) . . ?
C34 C33 H33 119.8 . . ?
C33 C34 H34 119.9 . . ?
C35 C34 C33 120.2(3) . . ?
C35 C34 H34 119.9 . . ?
C34 C35 H35 119.9 . . ?
C34 C35 C36 120.2(3) . . ?
C36 C35 H35 119.9 . . ?
C31 C36 C35 119.0(3) . . ?
C31 C36 H36 120.5 . . ?
C35 C36 H36 120.5 . . ?
Cl1 C37 Cl2 112.9(3) . . ?
Cl1 C37 H37A 109.0 . . ?
Cl1 C37 H37B 109.0 . . ?
Cl2 C37 H37A 109.0 . . ?
Cl2 C37 H37B 109.0 . . ?
H37A C37 H37B 107.8 . . ?

loop_
_geom_bond_atom_site_label_1
_geom_bond_atom_site_label_2
_geom_bond_distance
_geom_bond_site_symmetry_2
_geom_bond_publ_flag
Br1 C18 1.903(3) . ?
O1 C4 1.240(4) . ?
O2 C22 1.220(4) . ?
N1 C1 1.405(4) . ?
N1 C8 1.367(4) . ?
N1 C9 1.433(4) . ?
N2 H2 0.8600 . ?
N2 C22 1.361(4) . ?
N2 C23 1.423(4) . ?
N3 C4 1.402(4) . ?
N3 C5 1.397(4) . ?
N3 C31 1.452(4) . ?
C1 C2 1.383(4) . ?
C1 C15 1.470(4) . ?
C2 C3 1.434(4) . ?
C2 C21 1.501(4) . ?
C3 C4 1.425(4) . ?
C3 C8 1.391(4) . ?
C5 C6 1.492(4) . ?
C5 C7 1.361(4) . ?
C6 H6A 0.9600 . ?
C6 H6B 0.9600 . ?
C6 H6C 0.9600 . ?
C7 H7 0.9300 . ?
C7 C8 1.418(4) . ?
C9 C10 1.385(4) . ?
C9 C14 1.393(5) . ?
C10 H10 0.9300 . ?
C10 C11 1.394(5) . ?
C11 H11 0.9300 . ?
C11 C12 1.382(5) . ?
C12 H12 0.9300 . ?
C12 C13 1.391(6) . ?
C13 H13 0.9300 . ?
C13 C14 1.383(5) . ?
C14 H14 0.9300 . ?
C15 C16 1.401(4) . ?
C15 C20 1.388(5) . ?
C16 H16 0.9300 . ?
C16 C17 1.386(5) . ?
C17 H17 0.9300 . ?
C17 C18 1.383(5) . ?
C18 C19 1.388(5) . ?
C19 H19 0.9300 . ?
C19 C20 1.391(5) . ?
C20 H20 0.9300 . ?
C21 H21A 0.9700 . ?
C21 H21B 0.9700 . ?
C21 C22 1.520(4) . ?
C23 C24 1.395(5) . ?
C23 C28 1.401(5) . ?
C24 H24 0.9300 . ?
C24 C25 1.395(5) . ?
C25 H25 0.9300 . ?
C25 C26 1.389(6) . ?
C26 C27 1.375(7) . ?
C26 C29 1.506(5) . ?
C27 H27 0.9300 . ?
C27 C28 1.405(5) . ?
C28 C30 1.494(6) . ?
C29 H29A 0.9600 . ?
C29 H29B 0.9600 . ?
C29 H29C 0.9600 . ?
C30 H30A 0.9600 . ?
C30 H30B 0.9600 . ?
C30 H30C 0.9600 . ?
C31 C32 1.385(5) . ?
C31 C36 1.379(5) . ?
C32 H32 0.9300 . ?
C32 C33 1.393(5) . ?
C33 H33 0.9300 . ?
C33 C34 1.383(6) . ?
C34 H34 0.9300 . ?
C34 C35 1.377(6) . ?
C35 H35 0.9300 . ?
C35 C36 1.391(5) . ?
C36 H36 0.9300 . ?
Cl1 C37 1.749(6) . ?
Cl2 C37 1.759(6) . ?
C37 H37A 0.9700 . ?
C37 H37B 0.9700 . ?
